data_1540542
loop_
_publ_author_name
'Jin, Liqun'
'Melaimi, Mohand'
'Kostenko, Arseni'
'Karni, Miriam'
'Apeloig, Yitzhak'
'Moore, Curtis E.'
'Rheingold, Arnold L.'
'Bertrand, Guy'

_publ_section_title
;
 Isolation of cationic and neutral (allenylidene)(carbene) and
 bis(allenylidene)gold complexes
;
_journal_issue 1
_journal_name_full 'Chem. Sci.'
_journal_page_first 150
_journal_paper_doi 10.1039/C5SC03654B
_journal_volume 7
_journal_year 2016
_chemical_formula_moiety 'C46 H70 Au N2, B F4, 3(C4 H8 O)'
_chemical_formula_sum 'C58 H94 Au B F4 N2 O3'
_chemical_formula_weight 1151.12
_space_group_crystal_system triclinic
_space_group_IT_number 2
_space_group_name_Hall '-P 1'
_space_group_name_H-M_alt 'P -1'
_symmetry_space_group_name_Hall '-P 1'
_symmetry_space_group_name_H-M 'P -1'
_atom_sites_solution_hydrogens geom
_atom_sites_solution_primary direct
_atom_sites_solution_secondary difmap
_audit_creation_date 2015-06-03
_audit_creation_method
;
Olex2 1.2-beta
(compiled 2015.01.26 svn.r3150 for OlexSys, GUI svn.r4998)
;
_audit_update_record
;
2015-08-13 deposited with the CCDC.
2015-11-16 downloaded from the CCDC.
;
_cell_angle_alpha 98.507(2)
_cell_angle_beta 92.5170(19)
_cell_angle_gamma 95.0840(19)
_cell_formula_units_Z 2
_cell_length_a 12.4983(8)
_cell_length_b 12.6057(9)
_cell_length_c 18.1384(12)
_cell_measurement_reflns_used 9926
_cell_measurement_temperature 100
_cell_measurement_theta_max 25.277
_cell_measurement_theta_min 2.205
_cell_volume 2810.4(3)
_computing_cell_refinement 'SAINT v8.34A (Bruker, 2013)'
_computing_data_collection 'APEX2 v2013.6-2 (Bruker, 2013)'
_computing_data_reduction 'SAINT v8.34A (Bruker, 2013)'
_computing_molecular_graphics 'Olex2 (Dolomanov et al., 2009)'
_computing_publication_material 'Olex2 (Dolomanov et al., 2009)'
_computing_structure_refinement 'XL (Sheldrick, 2008)'
_computing_structure_solution 'ShelXT (Sheldrick, 2008)'
_diffrn_ambient_temperature 100
_diffrn_detector 'Bruker APEX-II CCD'
_diffrn_detector_area_resol_mean 7.9
_diffrn_detector_type 'CCD Area Detector'
_diffrn_measured_fraction_theta_full 1.000
_diffrn_measured_fraction_theta_max 0.995
_diffrn_measurement_device 'Kappa Four-Circle Diffractometer'
_diffrn_measurement_device_type 'Bruker APEX II Ultra'
_diffrn_measurement_method '\w and \f scans'
_diffrn_radiation_monochromator 'Double Bounce Multilayer Mirrors'
_diffrn_radiation_probe x-ray
_diffrn_radiation_type MoK\a
_diffrn_radiation_wavelength 0.71073
_diffrn_reflns_av_R_equivalents 0.0466
_diffrn_reflns_av_unetI/netI 0.0415
_diffrn_reflns_laue_measured_fraction_full 1.000
_diffrn_reflns_laue_measured_fraction_max 0.995
_diffrn_reflns_limit_h_max 15
_diffrn_reflns_limit_h_min -15
_diffrn_reflns_limit_k_max 15
_diffrn_reflns_limit_k_min -15
_diffrn_reflns_limit_l_max 21
_diffrn_reflns_limit_l_min -21
_diffrn_reflns_number 52379
_diffrn_reflns_point_group_measured_fraction_full 1.000
_diffrn_reflns_point_group_measured_fraction_max 0.995
_diffrn_reflns_theta_full 25.000
_diffrn_reflns_theta_max 25.429
_diffrn_reflns_theta_min 1.137
_diffrn_source 'Micro Focus Rotating Anode'
_diffrn_source_type 'Bruker TXS'
_diffrn_standards_number 0
_exptl_absorpt_coefficient_mu 2.674
_exptl_absorpt_correction_T_max 0.0916
_exptl_absorpt_correction_T_min 0.0674
_exptl_absorpt_correction_type multi-scan
_exptl_absorpt_process_details
;
SADABS-2012/1 (Bruker,2012) was used for absorption correction.
wR2(int) was 0.0889 before and 0.0522 after correction.
The Ratio of minimum to maximum transmission is 0.7358.
The \l/2 correction factor is 0.0015.
;
_exptl_crystal_colour Colorless
_exptl_crystal_colour_primary Colorless
_exptl_crystal_density_diffrn 1.360
_exptl_crystal_description Plate
_exptl_crystal_F_000 1200
_exptl_crystal_size_max 0.12
_exptl_crystal_size_mid 0.091
_exptl_crystal_size_min 0.082
_refine_diff_density_max 1.292
_refine_diff_density_min -1.659
_refine_diff_density_rms 0.116
_refine_ls_extinction_method none
_refine_ls_goodness_of_fit_ref 1.212
_refine_ls_hydrogen_treatment constr
_refine_ls_matrix_type full
_refine_ls_number_parameters 624
_refine_ls_number_reflns 10333
_refine_ls_number_restraints 32
_refine_ls_restrained_S_all 1.214
_refine_ls_R_factor_all 0.0793
_refine_ls_R_factor_gt 0.0671
_refine_ls_shift/su_max 0.001
_refine_ls_shift/su_mean 0.000
_refine_ls_structure_factor_coef Fsqd
_refine_ls_weighting_details 'w=1/[\s^2^(Fo^2^)+(0.0392P)^2^+19.0966P] where P=(Fo^2^+2Fc^2^)/3'
_refine_ls_weighting_scheme calc
_refine_ls_wR_factor_gt 0.1527
_refine_ls_wR_factor_ref 0.1577
_reflns_Friedel_coverage 0.000
_reflns_number_gt 8908
_reflns_number_total 10333
_reflns_threshold_expression 'I > 2\s(I)'
_cod_data_source_file c5sc03654b2.cif
_cod_data_source_block MM51
_cod_depositor_comments
;
The following automatic conversions were performed:

'_diffrn_radiation_probe' value 'X-ray' changed to 'x-ray' according
to
/usr/data/users/saulius/crontab/automatic-downloads/rss-feeds/RSC/lib/dictionaries/cif_core.dic
dictionary named 'cif_core.dic' version 2.4.2 from 2011-04-26.

Automatic conversion script
Id: cif_fix_values 4268 2015-11-12 08:31:59Z antanas 

 Adding full bibliography for 1540542--1540544.cif.
;
_cod_database_code 1540542
_shelx_space_group_comment
;
The symmetry employed for this shelxl refinement is uniquely defined
by the following loop, which should always be used as a source of
symmetry information in preference to the above space-group names.
They are only intended as comments.
;
_shelx_estimated_absorpt_t_max 0.811
_shelx_estimated_absorpt_t_min 0.740
_olex2_refinement_description
;
1. Fixed Uiso
 At 1.2 times of:
  All C(H) groups, All C(H,H) groups
 At 1.5 times of:
  All C(H,H,H) groups
2. Restrained distances
 C11S-C10S = C12S-C11S
 1.5 with sigma of 0.02
3. Uiso/Uaniso restraints and constraints
Uanis(C3B) = Uanis(Au1B) = Uanis(Au1) = Uanis(C3) = Uanis(C2) = Uanis(C2B)
Uanis(C1) = Uanis(C3) = Uanis(C3B) = Uanis(C1')
4. Rigid body (RIGU) restrains
 O3S, C9S, C10S, C11S, C12S
 with sigma for 1-2 distances of 0.002 and sigma for 1-3 distances of 0.002
5. Others
 Sof(Au1B)=Sof(C2B)=Sof(C3B)=1-FVAR(1)
 Sof(Au1)=Sof(C2)=Sof(C3)=FVAR(1)
6.a Ternary CH refined with riding coordinates:
 C20(H20), C20'(H20'), C23(H23), C23'(H23')
6.b Secondary CH2 refined with riding coordinates:
 C6(H6A,H6B), C6'(H6'A,H6'B), C10(H10C,H10D), C10'(H10A,H10B), C12(H12C,H12D),
 C12'(H12A,H12B), C1S(H1SA,H1SB), C2S(H2SA,H2SB), C3S(H3SA,H3SB), C4S(H4SA,
 H4SB), C5S(H5SA,H5SB), C6S(H6SA,H6SB), C7S(H7SA,H7SB), C8S(H8SA,H8SB),
 C9S(H9SA,H9SB), C10S(H10E,H10F), C11S(H11G,H11H), C12S(H12E,H12F)
6.c Aromatic/amide H refined with riding coordinates:
 C16(H16), C16'(H16'), C17(H17), C17'(H17'), C18(H18), C18'(H18')
6.d Idealised Me refined as rotating group:
 C8(H8A,H8B,H8C), C8'(H8'A,H8'B,H8'C), C9(H9A,H9B,H9C), C9'(H9'A,H9'B,H9'C),
 C11(H11D,H11E,H11F), C11'(H11A,H11B,H11C), C13(H13D,H13E,H13F), C13'(H13A,H13B,
 H13C), C21(H21A,H21B,H21C), C21'(H21D,H21E,H21F), C22(H22A,H22B,H22C),
 C22'(H22D,H22E,H22F), C24(H24D,H24E,H24F), C24'(H24A,H24B,H24C), C25(H25D,H25E,
 H25F), C25'(H25A,H25B,H25C)
;
_shelx_shelxl_version_number 2014/7
_olex2_submission_special_instructions 'No special instructions were received'

loop_
_space_group_symop_operation_xyz
'x, y, z'
'-x, -y, -z'

loop_
_atom_site_label
_atom_site_type_symbol
_atom_site_fract_x
_atom_site_fract_y
_atom_site_fract_z
_atom_site_U_iso_or_equiv
_atom_site_adp_type
_atom_site_occupancy
_atom_site_site_symmetry_order
_atom_site_calc_flag
_atom_site_refinement_flags_posn
_atom_site_refinement_flags_adp
_atom_site_refinement_flags_occupancy
_atom_site_disorder_assembly
_atom_site_disorder_group
Au1 Au 0.89814(4) 0.79767(4) 0.77312(3) 0.02182(12) Uani 0.5636(7) 1 d . . P A 1
Au1B Au 1.02773(5) 0.65920(5) 0.75067(3) 0.02182(12) Uani 0.4364(7) 1 d . . P A 2
N1 N 0.8350(4) 1.0205(4) 0.7819(3) 0.0211(11) Uani 1 1 d . . . . .
N1' N 1.2502(4) 0.5952(4) 0.7394(3) 0.0224(11) Uani 1 1 d . . . . .
C1 C 0.8100(5) 0.9208(5) 0.7920(3) 0.02182(12) Uani 1 1 d . . . . .
C1' C 1.1482(5) 0.5624(5) 0.7306(3) 0.02182(12) Uani 1 1 d . . . . .
C5 C 0.6943(5) 0.9172(5) 0.8233(4) 0.0243(14) Uani 1 1 d . . . . .
C5' C 1.1344(5) 0.4402(5) 0.6996(4) 0.0262(14) Uani 1 1 d . . . . .
C6 C 0.6526(5) 1.0309(6) 0.8143(4) 0.0301(16) Uani 1 1 d . . . . .
H6A H 0.5991 1.0233 0.7714 0.036 Uiso 1 1 calc R . . . .
H6B H 0.6190 1.0617 0.8600 0.036 Uiso 1 1 calc R . . . .
C6' C 1.2499(5) 0.4048(5) 0.7074(4) 0.0312(15) Uani 1 1 d . . . . .
H6'A H 1.2570 0.3657 0.7506 0.037 Uiso 1 1 calc R . . . .
H6'B H 1.2658 0.3567 0.6617 0.037 Uiso 1 1 calc R . . . .
C7 C 0.7529(5) 1.1024(5) 0.8008(4) 0.0263(14) Uani 1 1 d . . . . .
C7' C 1.3280(5) 0.5088(5) 0.7190(4) 0.0297(15) Uani 1 1 d . . . . .
C8 C 0.7345(6) 1.1657(6) 0.7376(4) 0.0355(17) Uani 1 1 d . . . . .
H8A H 0.8027 1.2038 0.7274 0.053 Uiso 1 1 calc GR . . . .
H8B H 0.6826 1.2179 0.7516 0.053 Uiso 1 1 calc GR . . . .
H8C H 0.7062 1.1162 0.6928 0.053 Uiso 1 1 calc GR . . . .
C8' C 1.3826(5) 0.5294(6) 0.6481(4) 0.0349(16) Uani 1 1 d . . . . .
H8'A H 1.3279 0.5267 0.6073 0.052 Uiso 1 1 calc GR . . . .
H8'B H 1.4316 0.4740 0.6346 0.052 Uiso 1 1 calc GR . . . .
H8'C H 1.4235 0.6005 0.6568 0.052 Uiso 1 1 calc GR . . . .
C9 C 0.7934(6) 1.1799(6) 0.8712(4) 0.0345(16) Uani 1 1 d . . . . .
H9A H 0.8031 1.1392 0.9127 0.052 Uiso 1 1 calc GR . . . .
H9B H 0.7409 1.2321 0.8836 0.052 Uiso 1 1 calc GR . . . .
H9C H 0.8624 1.2182 0.8626 0.052 Uiso 1 1 calc GR . . . .
C9' C 1.4120(6) 0.5123(6) 0.7828(4) 0.0396(18) Uani 1 1 d . . . . .
H9'A H 1.4571 0.5811 0.7892 0.059 Uiso 1 1 calc GR . . . .
H9'B H 1.4571 0.4529 0.7714 0.059 Uiso 1 1 calc GR . . . .
H9'C H 1.3760 0.5051 0.8290 0.059 Uiso 1 1 calc GR . . . .
C10 C 0.7129(5) 0.9036(6) 0.9066(4) 0.0314(15) Uani 1 1 d . . . . .
H10C H 0.7471 0.8360 0.9087 0.038 Uiso 1 1 calc R . . . .
H10D H 0.7642 0.9639 0.9315 0.038 Uiso 1 1 calc R . . . .
C10' C 1.0518(6) 0.3820(5) 0.7453(4) 0.0337(16) Uani 1 1 d . . . . .
H10A H 0.9800 0.4061 0.7354 0.040 Uiso 1 1 calc R . . . .
H10B H 1.0475 0.3035 0.7274 0.040 Uiso 1 1 calc R . . . .
C11 C 0.6117(6) 0.9001(7) 0.9508(4) 0.0425(19) Uani 1 1 d . . . . .
H11D H 0.5595 0.8415 0.9263 0.064 Uiso 1 1 calc GR . . . .
H11E H 0.5801 0.9688 0.9527 0.064 Uiso 1 1 calc GR . . . .
H11F H 0.6304 0.8879 1.0017 0.064 Uiso 1 1 calc GR . . . .
C11' C 1.0780(6) 0.4015(6) 0.8288(4) 0.0401(18) Uani 1 1 d . . . . .
H11A H 1.1458 0.3717 0.8398 0.060 Uiso 1 1 calc GR . . . .
H11B H 1.0200 0.3663 0.8539 0.060 Uiso 1 1 calc GR . . . .
H11C H 1.0852 0.4792 0.8469 0.060 Uiso 1 1 calc GR . . . .
C12 C 0.6218(5) 0.8201(6) 0.7801(4) 0.0314(15) Uani 1 1 d . . . . .
H12C H 0.6498 0.7529 0.7916 0.038 Uiso 1 1 calc R . . . .
H12D H 0.5485 0.8219 0.7986 0.038 Uiso 1 1 calc R . . . .
C12' C 1.0928(6) 0.4337(5) 0.6175(4) 0.0323(16) Uani 1 1 d . . . . .
H12A H 1.0271 0.4719 0.6163 0.039 Uiso 1 1 calc R . . . .
H12B H 1.1478 0.4720 0.5908 0.039 Uiso 1 1 calc R . . . .
C13 C 0.6137(6) 0.8157(6) 0.6961(4) 0.0360(17) Uani 1 1 d . . . . .
H13D H 0.5650 0.7529 0.6736 0.054 Uiso 1 1 calc GR . . . .
H13E H 0.6852 0.8097 0.6766 0.054 Uiso 1 1 calc GR . . . .
H13F H 0.5857 0.8815 0.6839 0.054 Uiso 1 1 calc GR . . . .
C13' C 1.0669(7) 0.3191(6) 0.5756(4) 0.0429(19) Uani 1 1 d . . . . .
H13A H 1.0457 0.3220 0.5233 0.064 Uiso 1 1 calc GR . . . .
H13B H 1.0076 0.2824 0.5987 0.064 Uiso 1 1 calc GR . . . .
H13C H 1.1306 0.2794 0.5780 0.064 Uiso 1 1 calc GR . . . .
C14 C 0.9406(5) 1.0491(5) 0.7560(3) 0.0197(12) Uani 1 1 d . . . . .
C14' C 1.2859(5) 0.7080(5) 0.7643(3) 0.0219(13) Uani 1 1 d . . . . .
C15 C 1.0297(5) 1.0777(5) 0.8087(3) 0.0220(13) Uani 1 1 d . . . . .
C15' C 1.3030(5) 0.7438(6) 0.8415(4) 0.0268(14) Uani 1 1 d . . . . .
C16 C 1.1283(5) 1.1076(5) 0.7812(4) 0.0254(14) Uani 1 1 d . . . . .
H16 H 1.1888 1.1297 0.8154 0.030 Uiso 1 1 calc R . . . .
C16' C 1.3381(5) 0.8517(6) 0.8637(4) 0.0337(17) Uani 1 1 d . . . . .
H16' H 1.3509 0.8782 0.9154 0.040 Uiso 1 1 calc R . . . .
C17 C 1.1409(5) 1.1064(5) 0.7071(4) 0.0272(14) Uani 1 1 d . . . . .
H17 H 1.2091 1.1285 0.6902 0.033 Uiso 1 1 calc R . . . .
C17' C 1.3549(5) 0.9213(6) 0.8129(4) 0.0341(17) Uani 1 1 d . . . . .
H17' H 1.3823 0.9940 0.8296 0.041 Uiso 1 1 calc R . . . .
C18 C 1.0536(5) 1.0726(5) 0.6557(4) 0.0247(14) Uani 1 1 d . . . . .
H18 H 1.0636 1.0693 0.6038 0.030 Uiso 1 1 calc R . . . .
C18' C 1.3318(5) 0.8855(5) 0.7372(4) 0.0281(15) Uani 1 1 d . . . . .
H18' H 1.3409 0.9350 0.7027 0.034 Uiso 1 1 calc R . . . .
C19 C 0.9522(5) 1.0437(5) 0.6792(3) 0.0213(13) Uani 1 1 d . . . . .
C19' C 1.2956(5) 0.7782(5) 0.7110(4) 0.0235(13) Uani 1 1 d . . . . .
C20 C 1.0247(5) 1.0671(5) 0.8910(3) 0.0256(14) Uani 1 1 d . . . . .
H20 H 0.9480 1.0475 0.9011 0.031 Uiso 1 1 calc R . . . .
C20' C 1.2765(5) 0.6722(6) 0.9006(4) 0.0324(16) Uani 1 1 d . . . . .
H20' H 1.2634 0.5959 0.8750 0.039 Uiso 1 1 calc R . . . .
C21 C 1.0902(6) 0.9769(5) 0.9086(4) 0.0316(15) Uani 1 1 d . . . . .
H21A H 1.0645 0.9100 0.8755 0.047 Uiso 1 1 calc GR . . . .
H21B H 1.0821 0.9666 0.9607 0.047 Uiso 1 1 calc GR . . . .
H21C H 1.1663 0.9959 0.9010 0.047 Uiso 1 1 calc GR . . . .
C21' C 1.1726(6) 0.7036(7) 0.9367(4) 0.0388(18) Uani 1 1 d . . . . .
H21D H 1.1822 0.7795 0.9595 0.058 Uiso 1 1 calc GR . . . .
H21E H 1.1560 0.6585 0.9751 0.058 Uiso 1 1 calc GR . . . .
H21F H 1.1132 0.6927 0.8984 0.058 Uiso 1 1 calc GR . . . .
C22 C 1.0652(6) 1.1717(5) 0.9435(4) 0.0319(15) Uani 1 1 d . . . . .
H22A H 1.1387 1.1953 0.9320 0.048 Uiso 1 1 calc GR . . . .
H22B H 1.0649 1.1586 0.9954 0.048 Uiso 1 1 calc GR . . . .
H22C H 1.0180 1.2279 0.9365 0.048 Uiso 1 1 calc GR . . . .
C22' C 1.3691(7) 0.6785(8) 0.9601(4) 0.048(2) Uani 1 1 d . . . . .
H22D H 1.4351 0.6609 0.9357 0.073 Uiso 1 1 calc GR . . . .
H22E H 1.3512 0.6269 0.9942 0.073 Uiso 1 1 calc GR . . . .
H22F H 1.3800 0.7515 0.9882 0.073 Uiso 1 1 calc GR . . . .
C23 C 0.8615(5) 0.9980(5) 0.6208(3) 0.0251(14) Uani 1 1 d . . . . .
H23 H 0.7935 0.9893 0.6473 0.030 Uiso 1 1 calc R . . . .
C23' C 1.2586(5) 0.7469(6) 0.6295(4) 0.0298(15) Uani 1 1 d . . . . .
H23' H 1.2393 0.6672 0.6198 0.036 Uiso 1 1 calc R . . . .
C24 C 0.8835(6) 0.8865(5) 0.5811(4) 0.0319(15) Uani 1 1 d . . . . .
H24D H 0.9520 0.8923 0.5570 0.048 Uiso 1 1 calc GR . . . .
H24E H 0.8253 0.8592 0.5433 0.048 Uiso 1 1 calc GR . . . .
H24F H 0.8873 0.8369 0.6177 0.048 Uiso 1 1 calc GR . . . .
C24' C 1.1572(6) 0.8022(6) 0.6124(4) 0.0348(16) Uani 1 1 d . . . . .
H24A H 1.1029 0.7873 0.6478 0.052 Uiso 1 1 calc GR . . . .
H24B H 1.1284 0.7744 0.5614 0.052 Uiso 1 1 calc GR . . . .
H24C H 1.1759 0.8802 0.6171 0.052 Uiso 1 1 calc GR . . . .
C25 C 0.8443(6) 1.0736(6) 0.5631(4) 0.0340(16) Uani 1 1 d . . . . .
H25D H 0.8302 1.1445 0.5889 0.051 Uiso 1 1 calc GR . . . .
H25E H 0.7827 1.0435 0.5288 0.051 Uiso 1 1 calc GR . . . .
H25F H 0.9089 1.0810 0.5349 0.051 Uiso 1 1 calc GR . . . .
C25' C 1.3443(6) 0.7744(7) 0.5765(4) 0.0388(17) Uani 1 1 d . . . . .
H25A H 1.3632 0.8526 0.5842 0.058 Uiso 1 1 calc GR . . . .
H25B H 1.3166 0.7503 0.5249 0.058 Uiso 1 1 calc GR . . . .
H25C H 1.4085 0.7382 0.5865 0.058 Uiso 1 1 calc GR . . . .
C2 C 0.9929(11) 0.6791(11) 0.7512(8) 0.02182(12) Uani 0.5636(7) 1 d . . P A 1
C3 C 1.0694(11) 0.6281(10) 0.7436(7) 0.02182(12) Uani 0.5636(7) 1 d . . P A 1
C2B C 0.9126(17) 0.7681(17) 0.7702(13) 0.02182(12) Uani 0.4364(7) 1 d . . P A 2
C3B C 0.8671(13) 0.8413(14) 0.7834(9) 0.02182(12) Uani 0.4364(7) 1 d . . P A 2
F1 F 0.5338(5) 0.8302(4) 0.1110(3) 0.0657(15) Uani 1 1 d . . . . .
F2 F 0.6447(6) 0.7103(7) 0.1434(5) 0.120(3) Uani 1 1 d . . . . .
F3 F 0.4693(4) 0.7056(4) 0.1748(4) 0.0682(16) Uani 1 1 d . . . . .
F4 F 0.5923(6) 0.8368(7) 0.2335(4) 0.115(3) Uani 1 1 d . . . . .
B1 B 0.5574(10) 0.7661(10) 0.1627(7) 0.062(3) Uani 1 1 d . . . . .
O1S O 0.5165(10) 0.7090(9) 0.4343(6) 0.134(4) Uani 1 1 d . . . . .
C1S C 0.4727(13) 0.7656(13) 0.3802(9) 0.120(6) Uani 1 1 d . . . . .
H1SA H 0.3933 0.7515 0.3774 0.143 Uiso 1 1 calc R . . . .
H1SB H 0.4982 0.7379 0.3307 0.143 Uiso 1 1 calc R . . . .
C2S C 0.5026(11) 0.8843(12) 0.3969(9) 0.115(5) Uani 1 1 d . . . . .
H2SA H 0.4566 0.9208 0.4338 0.139 Uiso 1 1 calc R . . . .
H2SB H 0.5023 0.9190 0.3514 0.139 Uiso 1 1 calc R . . . .
C3S C 0.6179(12) 0.8782(17) 0.4299(11) 0.168(10) Uani 1 1 d . . . . .
H3SA H 0.6692 0.8668 0.3900 0.202 Uiso 1 1 calc R . . . .
H3SB H 0.6435 0.9444 0.4649 0.202 Uiso 1 1 calc R . . . .
C4S C 0.6035(12) 0.7811(16) 0.4704(9) 0.124(6) Uani 1 1 d . . . . .
H4SA H 0.6703 0.7443 0.4697 0.149 Uiso 1 1 calc R . . . .
H4SB H 0.5883 0.8047 0.5231 0.149 Uiso 1 1 calc R . . . .
O2S O 0.7375(6) 0.5454(11) 0.5260(5) 0.132(4) Uani 1 1 d . . . . .
C5S C 0.8208(10) 0.5165(19) 0.5681(7) 0.155(9) Uani 1 1 d . . . . .
H5SA H 0.8702 0.5815 0.5872 0.186 Uiso 1 1 calc R . . . .
H5SB H 0.8616 0.4659 0.5360 0.186 Uiso 1 1 calc R . . . .
C6S C 0.7842(8) 0.4656(13) 0.6312(7) 0.097(4) Uani 1 1 d . . . . .
H6SA H 0.8366 0.4814 0.6749 0.116 Uiso 1 1 calc R . . . .
H6SB H 0.7671 0.3868 0.6176 0.116 Uiso 1 1 calc R . . . .
C7S C 0.6855(10) 0.5232(13) 0.6436(6) 0.095(4) Uani 1 1 d . . . . .
H7SA H 0.7032 0.5966 0.6718 0.114 Uiso 1 1 calc R . . . .
H7SB H 0.6325 0.4827 0.6706 0.114 Uiso 1 1 calc R . . . .
C8S C 0.6433(10) 0.5269(12) 0.5627(6) 0.090(4) Uani 1 1 d . . . . .
H8SA H 0.6025 0.4578 0.5405 0.108 Uiso 1 1 calc R . . . .
H8SB H 0.5966 0.5860 0.5609 0.108 Uiso 1 1 calc R . . . .
O3S O 0.6590(10) 0.5647(12) 0.9027(8) 0.176(5) Uani 1 1 d . U . . .
C9S C 0.7364(12) 0.5961(11) 0.9676(9) 0.110(4) Uani 1 1 d . U . . .
H9SA H 0.7400 0.6748 0.9844 0.132 Uiso 1 1 calc R . . . .
H9SB H 0.7134 0.5588 1.0095 0.132 Uiso 1 1 calc R . . . .
C10S C 0.8404(13) 0.5661(12) 0.9455(9) 0.128(5) Uani 1 1 d D U . . .
H10E H 0.8840 0.6279 0.9304 0.153 Uiso 1 1 calc R . . . .
H10F H 0.8801 0.5405 0.9869 0.153 Uiso 1 1 calc R . . . .
C11S C 0.8172(13) 0.4822(13) 0.8843(10) 0.145(6) Uani 1 1 d D U . . .
H11G H 0.8084 0.4114 0.9019 0.174 Uiso 1 1 calc R . . . .
H11H H 0.8763 0.4816 0.8496 0.174 Uiso 1 1 calc R . . . .
C12S C 0.7195(16) 0.5034(19) 0.8479(12) 0.194(8) Uani 1 1 d D U . . .
H12E H 0.6771 0.4348 0.8266 0.233 Uiso 1 1 calc R . . . .
H12F H 0.7356 0.5448 0.8068 0.233 Uiso 1 1 calc R . . . .

loop_
_atom_site_aniso_label
_atom_site_aniso_U_11
_atom_site_aniso_U_22
_atom_site_aniso_U_33
_atom_site_aniso_U_23
_atom_site_aniso_U_13
_atom_site_aniso_U_12
Au1 0.0184(2) 0.0205(2) 0.02629(18) 0.00136(17) 0.00220(15) 0.00322(14)
Au1B 0.0184(2) 0.0205(2) 0.02629(18) 0.00136(17) 0.00220(15) 0.00322(14)
N1 0.023(3) 0.021(3) 0.019(3) -0.001(2) 0.001(2) 0.009(2)
N1' 0.028(3) 0.019(3) 0.022(3) 0.003(2) 0.004(2) 0.007(2)
C1 0.0184(2) 0.0205(2) 0.02629(18) 0.00136(17) 0.00220(15) 0.00322(14)
C1' 0.0184(2) 0.0205(2) 0.02629(18) 0.00136(17) 0.00220(15) 0.00322(14)
C5 0.016(3) 0.027(3) 0.029(3) -0.001(3) 0.004(3) 0.005(2)
C5' 0.029(3) 0.014(3) 0.035(4) -0.001(3) 0.004(3) 0.006(3)
C6 0.011(3) 0.058(5) 0.021(3) 0.003(3) 0.002(2) 0.001(3)
C6' 0.032(4) 0.021(3) 0.039(4) 0.001(3) 0.002(3) 0.001(3)
C7 0.027(3) 0.022(3) 0.030(4) -0.003(3) 0.005(3) 0.015(3)
C7' 0.027(3) 0.021(3) 0.042(4) 0.002(3) 0.004(3) 0.011(3)
C8 0.041(4) 0.030(4) 0.039(4) 0.005(3) 0.006(3) 0.019(3)
C8' 0.026(4) 0.034(4) 0.047(4) 0.004(3) 0.010(3) 0.011(3)
C9 0.031(4) 0.029(4) 0.040(4) -0.010(3) -0.002(3) 0.010(3)
C9' 0.034(4) 0.035(4) 0.050(5) 0.002(3) -0.004(3) 0.013(3)
C10 0.028(4) 0.037(4) 0.028(4) 0.001(3) 0.005(3) 0.000(3)
C10' 0.038(4) 0.015(3) 0.048(4) 0.003(3) 0.007(3) 0.003(3)
C11 0.031(4) 0.066(5) 0.030(4) 0.004(4) 0.010(3) 0.003(4)
C11' 0.045(4) 0.029(4) 0.048(5) 0.011(3) 0.012(4) 0.001(3)
C12 0.019(3) 0.035(4) 0.039(4) 0.001(3) 0.005(3) 0.000(3)
C12' 0.035(4) 0.023(3) 0.037(4) -0.001(3) 0.003(3) 0.000(3)
C13 0.026(4) 0.040(4) 0.039(4) 0.002(3) -0.003(3) -0.001(3)
C13' 0.049(5) 0.034(4) 0.041(4) -0.011(3) 0.000(4) 0.002(3)
C14 0.021(3) 0.014(3) 0.024(3) 0.001(2) 0.004(2) 0.006(2)
C14' 0.015(3) 0.024(3) 0.027(3) 0.000(3) 0.001(2) 0.006(2)
C15 0.025(3) 0.014(3) 0.027(3) 0.001(2) 0.000(3) 0.005(2)
C15' 0.015(3) 0.038(4) 0.026(3) -0.001(3) 0.002(3) 0.005(3)
C16 0.020(3) 0.024(3) 0.032(4) 0.004(3) -0.001(3) 0.002(3)
C16' 0.017(3) 0.043(4) 0.036(4) -0.012(3) 0.000(3) 0.004(3)
C17 0.025(3) 0.021(3) 0.036(4) 0.003(3) 0.009(3) 0.004(3)
C17' 0.022(3) 0.025(4) 0.052(5) -0.006(3) 0.003(3) 0.004(3)
C18 0.029(3) 0.017(3) 0.030(4) 0.003(3) 0.009(3) 0.006(3)
C18' 0.019(3) 0.022(3) 0.045(4) 0.006(3) 0.006(3) 0.004(3)
C19 0.028(3) 0.016(3) 0.020(3) -0.001(2) 0.003(3) 0.005(2)
C19' 0.014(3) 0.026(3) 0.032(4) 0.005(3) 0.005(3) 0.007(2)
C20 0.024(3) 0.028(3) 0.023(3) 0.001(3) -0.001(3) 0.000(3)
C20' 0.032(4) 0.041(4) 0.025(4) 0.002(3) 0.000(3) 0.009(3)
C21 0.036(4) 0.026(4) 0.033(4) 0.007(3) -0.006(3) 0.002(3)
C21' 0.035(4) 0.056(5) 0.026(4) 0.005(3) 0.004(3) 0.009(4)
C22 0.038(4) 0.029(4) 0.026(4) -0.001(3) -0.001(3) 0.000(3)
C22' 0.042(5) 0.068(6) 0.035(4) 0.011(4) -0.007(4) 0.006(4)
C23 0.026(3) 0.027(3) 0.023(3) 0.001(3) 0.003(3) 0.005(3)
C23' 0.032(4) 0.030(4) 0.029(4) 0.006(3) 0.003(3) 0.007(3)
C24 0.036(4) 0.032(4) 0.025(4) -0.005(3) 0.001(3) 0.007(3)
C24' 0.033(4) 0.038(4) 0.036(4) 0.015(3) 0.000(3) 0.005(3)
C25 0.039(4) 0.035(4) 0.028(4) 0.006(3) -0.001(3) 0.008(3)
C25' 0.033(4) 0.050(5) 0.037(4) 0.012(4) 0.007(3) 0.011(3)
C2 0.0184(2) 0.0205(2) 0.02629(18) 0.00136(17) 0.00220(15) 0.00322(14)
C3 0.0184(2) 0.0205(2) 0.02629(18) 0.00136(17) 0.00220(15) 0.00322(14)
C2B 0.0184(2) 0.0205(2) 0.02629(18) 0.00136(17) 0.00220(15) 0.00322(14)
C3B 0.0184(2) 0.0205(2) 0.02629(18) 0.00136(17) 0.00220(15) 0.00322(14)
F1 0.087(4) 0.056(3) 0.058(3) 0.011(3) 0.006(3) 0.021(3)
F2 0.072(5) 0.128(7) 0.182(8) 0.076(6) 0.019(5) 0.044(4)
F3 0.044(3) 0.049(3) 0.110(5) 0.003(3) 0.017(3) 0.004(2)
F4 0.100(6) 0.134(7) 0.106(6) 0.032(5) -0.027(5) -0.030(5)
B1 0.060(7) 0.056(7) 0.082(9) 0.033(6) 0.015(6) 0.021(6)
O1S 0.130(9) 0.135(9) 0.127(9) -0.017(7) -0.029(7) 0.040(7)
C1S 0.131(13) 0.123(13) 0.111(12) 0.068(10) -0.043(10) -0.010(10)
C2S 0.081(9) 0.116(12) 0.126(12) -0.033(10) -0.038(8) -0.005(8)
C3S 0.094(11) 0.22(2) 0.184(18) 0.106(17) -0.079(12) -0.086(13)
C4S 0.078(10) 0.189(18) 0.099(11) 0.008(12) -0.013(8) 0.003(11)
O2S 0.057(5) 0.286(15) 0.070(5) 0.053(7) 0.014(4) 0.056(7)
C5S 0.068(8) 0.36(3) 0.065(8) 0.106(13) 0.005(6) 0.065(12)
C6S 0.045(6) 0.180(14) 0.070(8) 0.031(8) -0.005(5) 0.021(7)
C7S 0.082(8) 0.162(13) 0.055(7) 0.026(7) 0.024(6) 0.062(9)
C8S 0.077(8) 0.140(12) 0.062(7) 0.020(7) 0.015(6) 0.051(8)
O3S 0.129(7) 0.207(12) 0.158(9) -0.063(8) -0.020(6) 0.006(7)
C9S 0.110(7) 0.071(7) 0.129(8) -0.024(6) 0.000(5) -0.032(6)
C10S 0.112(7) 0.101(9) 0.148(10) -0.032(7) -0.004(6) -0.022(6)
C11S 0.107(7) 0.126(9) 0.169(10) -0.056(8) 0.008(6) -0.034(6)
C12S 0.143(9) 0.235(18) 0.167(9) -0.087(9) -0.020(7) 0.016(10)

loop_
_atom_type_symbol
_atom_type_description
_atom_type_scat_dispersion_real
_atom_type_scat_dispersion_imag
_atom_type_scat_source
C C 0.0033 0.0016 'International Tables Vol C Tables 4.2.6.8 and 6.1.1.4'
H H 0.0000 0.0000 'International Tables Vol C Tables 4.2.6.8 and 6.1.1.4'
Au Au -2.0133 8.8022 'International Tables Vol C Tables 4.2.6.8 and 6.1.1.4'
B B 0.0013 0.0007 'International Tables Vol C Tables 4.2.6.8 and 6.1.1.4'
F F 0.0171 0.0103 'International Tables Vol C Tables 4.2.6.8 and 6.1.1.4'
N N 0.0061 0.0033 'International Tables Vol C Tables 4.2.6.8 and 6.1.1.4'
O O 0.0106 0.0060 'International Tables Vol C Tables 4.2.6.8 and 6.1.1.4'

loop_
_geom_angle_atom_site_label_1
_geom_angle_atom_site_label_2
_geom_angle_atom_site_label_3
_geom_angle
C1 Au1 C2 176.7(4)
C1' Au1B C2B 175.7(6)
C1 N1 C7 118.3(5)
C1 N1 C14 118.5(5)
C14 N1 C7 123.2(5)
C1' N1' C7' 116.1(5)
C1' N1' C14' 120.7(5)
C14' N1' C7' 123.2(5)
N1 C1 Au1 127.8(4)
N1 C1 C5 106.2(5)
C5 C1 Au1 126.0(4)
C3B C1 N1 128.9(9)
C3B C1 C5 124.7(9)
N1' C1' Au1B 124.6(4)
N1' C1' C5' 109.2(5)
N1' C1' C3 123.7(7)
C5' C1' Au1B 126.2(4)
C3 C1' C5' 127.0(7)
C1 C5 C6 105.2(5)
C10 C5 C1 104.7(5)
C10 C5 C6 112.3(5)
C12 C5 C1 109.9(5)
C12 C5 C6 113.5(5)
C12 C5 C10 110.8(5)
C1' C5' C6' 103.9(5)
C1' C5' C10' 109.4(5)
C10' C5' C6' 113.7(6)
C12' C5' C1' 104.8(5)
C12' C5' C6' 112.8(6)
C12' C5' C10' 111.5(6)
C5 C6 H6A 110.7
C5 C6 H6B 110.7
H6A C6 H6B 108.8
C7 C6 C5 105.2(5)
C7 C6 H6A 110.7
C7 C6 H6B 110.7
C5' C6' H6'A 110.4
C5' C6' H6'B 110.4
H6'A C6' H6'B 108.6
C7' C6' C5' 106.7(5)
C7' C6' H6'A 110.4
C7' C6' H6'B 110.4
C6 C7 N1 102.6(5)
C8 C7 N1 111.4(5)
C8 C7 C6 112.4(6)
C8 C7 C9 109.4(6)
C9 C7 N1 109.3(5)
C9 C7 C6 111.5(6)
N1' C7' C6' 101.2(5)
C8' C7' N1' 109.2(5)
C8' C7' C6' 113.0(6)
C9' C7' N1' 110.0(5)
C9' C7' C6' 112.9(6)
C9' C7' C8' 110.1(6)
C7 C8 H8A 109.5
C7 C8 H8B 109.5
C7 C8 H8C 109.5
H8A C8 H8B 109.5
H8A C8 H8C 109.5
H8B C8 H8C 109.5
C7' C8' H8'A 109.5
C7' C8' H8'B 109.5
C7' C8' H8'C 109.5
H8'A C8' H8'B 109.5
H8'A C8' H8'C 109.5
H8'B C8' H8'C 109.5
C7 C9 H9A 109.5
C7 C9 H9B 109.5
C7 C9 H9C 109.5
H9A C9 H9B 109.5
H9A C9 H9C 109.5
H9B C9 H9C 109.5
C7' C9' H9'A 109.5
C7' C9' H9'B 109.5
C7' C9' H9'C 109.5
H9'A C9' H9'B 109.5
H9'A C9' H9'C 109.5
H9'B C9' H9'C 109.5
C5 C10 H10C 108.5
C5 C10 H10D 108.5
H10C C10 H10D 107.5
C11 C10 C5 115.1(6)
C11 C10 H10C 108.5
C11 C10 H10D 108.5
C5' C10' H10A 108.7
C5' C10' H10B 108.7
H10A C10' H10B 107.6
C11' C10' C5' 114.4(6)
C11' C10' H10A 108.7
C11' C10' H10B 108.7
C10 C11 H11D 109.5
C10 C11 H11E 109.5
C10 C11 H11F 109.5
H11D C11 H11E 109.5
H11D C11 H11F 109.5
H11E C11 H11F 109.5
C10' C11' H11A 109.5
C10' C11' H11B 109.5
C10' C11' H11C 109.5
H11A C11' H11B 109.5
H11A C11' H11C 109.5
H11B C11' H11C 109.5
C5 C12 H12C 108.5
C5 C12 H12D 108.5
H12C C12 H12D 107.5
C13 C12 C5 115.1(6)
C13 C12 H12C 108.5
C13 C12 H12D 108.5
C5' C12' H12A 108.6
C5' C12' H12B 108.6
H12A C12' H12B 107.6
C13' C12' C5' 114.7(6)
C13' C12' H12A 108.6
C13' C12' H12B 108.6
C12 C13 H13D 109.5
C12 C13 H13E 109.5
C12 C13 H13F 109.5
H13D C13 H13E 109.5
H13D C13 H13F 109.5
H13E C13 H13F 109.5
C12' C13' H13A 109.5
C12' C13' H13B 109.5
C12' C13' H13C 109.5
H13A C13' H13B 109.5
H13A C13' H13C 109.5
H13B C13' H13C 109.5
C15 C14 N1 119.4(5)
C19 C14 N1 118.7(5)
C19 C14 C15 121.8(6)
C15' C14' N1' 118.3(6)
C19' C14' N1' 118.9(5)
C19' C14' C15' 122.7(6)
C14 C15 C20 123.5(5)
C16 C15 C14 117.1(6)
C16 C15 C20 119.1(6)
C14' C15' C20' 123.2(6)
C16' C15' C14' 117.0(6)
C16' C15' C20' 119.5(6)
C15 C16 H16 118.9
C17 C16 C15 122.1(6)
C17 C16 H16 118.9
C15' C16' H16' 119.1
C17' C16' C15' 121.8(7)
C17' C16' H16' 119.1
C16 C17 H17 120.0
C16 C17 C18 119.9(6)
C18 C17 H17 120.0
C16' C17' H17' 119.9
C16' C17' C18' 120.1(6)
C18' C17' H17' 119.9
C17 C18 H18 119.5
C19 C18 C17 121.1(6)
C19 C18 H18 119.5
C17' C18' H18' 119.5
C17' C18' C19' 121.1(6)
C19' C18' H18' 119.5
C14 C19 C23 122.9(5)
C18 C19 C14 117.8(6)
C18 C19 C23 119.1(6)
C14' C19' C23' 124.1(6)
C18' C19' C14' 117.0(6)
C18' C19' C23' 118.6(6)
C15 C20 H20 108.2
C15 C20 C21 109.8(5)
C15 C20 C22 113.2(5)
C21 C20 H20 108.2
C21 C20 C22 109.2(5)
C22 C20 H20 108.2
C15' C20' H20' 108.1
C15' C20' C21' 109.3(6)
C15' C20' C22' 112.3(6)
C21' C20' H20' 108.1
C22' C20' H20' 108.1
C22' C20' C21' 110.9(6)
C20 C21 H21A 109.5
C20 C21 H21B 109.5
C20 C21 H21C 109.5
H21A C21 H21B 109.5
H21A C21 H21C 109.5
H21B C21 H21C 109.5
C20' C21' H21D 109.5
C20' C21' H21E 109.5
C20' C21' H21F 109.5
H21D C21' H21E 109.5
H21D C21' H21F 109.5
H21E C21' H21F 109.5
C20 C22 H22A 109.5
C20 C22 H22B 109.5
C20 C22 H22C 109.5
H22A C22 H22B 109.5
H22A C22 H22C 109.5
H22B C22 H22C 109.5
C20' C22' H22D 109.5
C20' C22' H22E 109.5
C20' C22' H22F 109.5
H22D C22' H22E 109.5
H22D C22' H22F 109.5
H22E C22' H22F 109.5
C19 C23 H23 107.9
C19 C23 C24 110.7(5)
C19 C23 C25 112.2(5)
C24 C23 H23 107.9
C24 C23 C25 110.0(5)
C25 C23 H23 107.9
C19' C23' H23' 108.1
C19' C23' C24' 110.0(6)
C19' C23' C25' 113.3(6)
C24' C23' H23' 108.1
C25' C23' H23' 108.1
C25' C23' C24' 109.2(6)
C23 C24 H24D 109.5
C23 C24 H24E 109.5
C23 C24 H24F 109.5
H24D C24 H24E 109.5
H24D C24 H24F 109.5
H24E C24 H24F 109.5
C23' C24' H24A 109.5
C23' C24' H24B 109.5
C23' C24' H24C 109.5
H24A C24' H24B 109.5
H24A C24' H24C 109.5
H24B C24' H24C 109.5
C23 C25 H25D 109.5
C23 C25 H25E 109.5
C23 C25 H25F 109.5
H25D C25 H25E 109.5
H25D C25 H25F 109.5
H25E C25 H25F 109.5
C23' C25' H25A 109.5
C23' C25' H25B 109.5
C23' C25' H25C 109.5
H25A C25' H25B 109.5
H25A C25' H25C 109.5
H25B C25' H25C 109.5
C3 C2 Au1 163.8(12)
C2 C3 C1' 173.9(13)
C3B C2B Au1B 167(2)
C2B C3B C1 174(2)
F1 B1 F2 110.9(9)
F1 B1 F4 107.9(9)
F2 B1 F4 105.2(10)
F3 B1 F1 109.8(9)
F3 B1 F2 115.1(9)
F3 B1 F4 107.5(9)
C1S O1S C4S 104.1(13)
O1S C1S H1SA 109.0
O1S C1S H1SB 109.0
O1S C1S C2S 112.9(13)
H1SA C1S H1SB 107.8
C2S C1S H1SA 109.0
C2S C1S H1SB 109.0
C1S C2S H2SA 112.5
C1S C2S H2SB 112.5
C1S C2S C3S 96.4(14)
H2SA C2S H2SB 110.0
C3S C2S H2SA 112.5
C3S C2S H2SB 112.5
C2S C3S H3SA 111.3
C2S C3S H3SB 111.3
H3SA C3S H3SB 109.2
C4S C3S C2S 102.4(12)
C4S C3S H3SA 111.3
C4S C3S H3SB 111.3
O1S C4S C3S 109.0(13)
O1S C4S H4SA 109.9
O1S C4S H4SB 109.9
C3S C4S H4SA 109.9
C3S C4S H4SB 109.9
H4SA C4S H4SB 108.3
C5S O2S C8S 107.5(10)
O2S C5S H5SA 109.1
O2S C5S H5SB 109.1
O2S C5S C6S 112.7(11)
H5SA C5S H5SB 107.8
C6S C5S H5SA 109.1
C6S C5S H5SB 109.1
C5S C6S H6SA 112.3
C5S C6S H6SB 112.3
C5S C6S C7S 97.4(11)
H6SA C6S H6SB 109.9
C7S C6S H6SA 112.3
C7S C6S H6SB 112.3
C6S C7S H7SA 111.4
C6S C7S H7SB 111.4
C6S C7S C8S 101.8(9)
H7SA C7S H7SB 109.3
C8S C7S H7SA 111.4
C8S C7S H7SB 111.4
O2S C8S C7S 103.1(9)
O2S C8S H8SA 111.2
O2S C8S H8SB 111.2
C7S C8S H8SA 111.2
C7S C8S H8SB 111.2
H8SA C8S H8SB 109.1
C12S O3S C9S 103.8(13)
O3S C9S H9SA 110.1
O3S C9S H9SB 110.1
H9SA C9S H9SB 108.4
C10S C9S O3S 108.1(13)
C10S C9S H9SA 110.1
C10S C9S H9SB 110.1
C9S C10S H10E 110.8
C9S C10S H10F 110.8
H10E C10S H10F 108.9
C11S C10S C9S 104.5(13)
C11S C10S H10E 110.8
C11S C10S H10F 110.8
C10S C11S H11G 110.5
C10S C11S H11H 110.5
C10S C11S C12S 106.4(16)
H11G C11S H11H 108.6
C12S C11S H11G 110.5
C12S C11S H11H 110.5
O3S C12S H12E 110.1
O3S C12S H12F 110.1
C11S C12S O3S 108.1(16)
C11S C12S H12E 110.1
C11S C12S H12F 110.1
H12E C12S H12F 108.4

loop_
_geom_bond_atom_site_label_1
_geom_bond_atom_site_label_2
_geom_bond_distance
Au1 C1 1.980(6)
Au1 C2 1.993(15)
Au1B C1' 2.033(6)
Au1B C2B 2.08(2)
N1 C1 1.310(8)
N1 C7 1.533(7)
N1 C14 1.454(8)
N1' C1' 1.300(8)
N1' C7' 1.539(8)
N1' C14' 1.451(8)
C1 C5 1.576(8)
C1 C3B 1.28(2)
C1' C5' 1.551(8)
C1' C3 1.349(16)
C5 C6 1.596(10)
C5 C10 1.555(9)
C5 C12 1.546(9)
C5' C6' 1.555(9)
C5' C10' 1.553(9)
C5' C12' 1.543(10)
C6 H6A 0.9900
C6 H6B 0.9900
C6 C7 1.529(9)
C6' H6'A 0.9900
C6' H6'B 0.9900
C6' C7' 1.546(9)
C7 C8 1.511(9)
C7 C9 1.526(9)
C7' C8' 1.527(10)
C7' C9' 1.522(10)
C8 H8A 0.9800
C8 H8B 0.9800
C8 H8C 0.9800
C8' H8'A 0.9800
C8' H8'B 0.9800
C8' H8'C 0.9800
C9 H9A 0.9800
C9 H9B 0.9800
C9 H9C 0.9800
C9' H9'A 0.9800
C9' H9'B 0.9800
C9' H9'C 0.9800
C10 H10C 0.9900
C10 H10D 0.9900
C10 C11 1.528(9)
C10' H10A 0.9900
C10' H10B 0.9900
C10' C11' 1.515(10)
C11 H11D 0.9800
C11 H11E 0.9800
C11 H11F 0.9800
C11' H11A 0.9800
C11' H11B 0.9800
C11' H11C 0.9800
C12 H12C 0.9900
C12 H12D 0.9900
C12 C13 1.514(10)
C12' H12A 0.9900
C12' H12B 0.9900
C12' C13' 1.530(9)
C13 H13D 0.9800
C13 H13E 0.9800
C13 H13F 0.9800
C13' H13A 0.9800
C13' H13B 0.9800
C13' H13C 0.9800
C14 C15 1.421(9)
C14 C19 1.399(8)
C14' C15' 1.407(9)
C14' C19' 1.406(9)
C15 C16 1.392(9)
C15 C20 1.522(9)
C15' C16' 1.386(10)
C15' C20' 1.528(10)
C16 H16 0.9500
C16 C17 1.359(9)
C16' H16' 0.9500
C16' C17' 1.372(11)
C17 H17 0.9500
C17 C18 1.398(9)
C17' H17' 0.9500
C17' C18' 1.390(10)
C18 H18 0.9500
C18 C19 1.390(9)
C18' H18' 0.9500
C18' C19' 1.395(9)
C19 C23 1.529(9)
C19' C23' 1.513(9)
C20 H20 1.0000
C20 C21 1.522(9)
C20 C22 1.539(9)
C20' H20' 1.0000
C20' C21' 1.537(10)
C20' C22' 1.535(10)
C21 H21A 0.9800
C21 H21B 0.9800
C21 H21C 0.9800
C21' H21D 0.9800
C21' H21E 0.9800
C21' H21F 0.9800
C22 H22A 0.9800
C22 H22B 0.9800
C22 H22C 0.9800
C22' H22D 0.9800
C22' H22E 0.9800
C22' H22F 0.9800
C23 H23 1.0000
C23 C24 1.534(9)
C23 C25 1.536(9)
C23' H23' 1.0000
C23' C24' 1.541(9)
C23' C25' 1.521(10)
C24 H24D 0.9800
C24 H24E 0.9800
C24 H24F 0.9800
C24' H24A 0.9800
C24' H24B 0.9800
C24' H24C 0.9800
C25 H25D 0.9800
C25 H25E 0.9800
C25 H25F 0.9800
C25' H25A 0.9800
C25' H25B 0.9800
C25' H25C 0.9800
C2 C3 1.20(2)
C2B C3B 1.13(3)
F1 B1 1.365(12)
F2 B1 1.381(13)
F3 B1 1.328(13)
F4 B1 1.476(15)
O1S C1S 1.414(15)
O1S C4S 1.423(17)
C1S H1SA 0.9900
C1S H1SB 0.9900
C1S C2S 1.493(19)
C2S H2SA 0.9900
C2S H2SB 0.9900
C2S C3S 1.549(18)
C3S H3SA 0.9900
C3S H3SB 0.9900
C3S C4S 1.52(2)
C4S H4SA 0.9900
C4S H4SB 0.9900
O2S C5S 1.371(13)
O2S C8S 1.396(14)
C5S H5SA 0.9900
C5S H5SB 0.9900
C5S C6S 1.463(17)
C6S H6SA 0.9900
C6S H6SB 0.9900
C6S C7S 1.495(15)
C7S H7SA 0.9900
C7S H7SB 0.9900
C7S C8S 1.547(15)
C8S H8SA 0.9900
C8S H8SB 0.9900
O3S C9S 1.475(17)
O3S C12S 1.45(2)
C9S H9SA 0.9900
C9S H9SB 0.9900
C9S C10S 1.443(19)
C10S H10E 0.9900
C10S H10F 0.9900
C10S C11S 1.416(14)
C11S H11G 0.9900
C11S H11H 0.9900
C11S C12S 1.428(16)
C12S H12E 0.9900
C12S H12F 0.9900
